data_1574080
loop_
_publ_author_name
'Tong, Ka-Ming'
'Toigo, Jessica'
'Wolf, Michael O.'

_publ_section_title
;
 Deep-blue phosphorescence from platinum(ii) bis(acetylide) complexes with
 sulfur-bridged dipyridyl ligands.
;
_journal_issue 14
_journal_name_full 'Chemical science'
_journal_page_first 5948
_journal_page_last 5956
_journal_paper_doi 10.1039/d4sc08205b
_journal_volume 16
_journal_year 2025
_chemical_formula_moiety 'C28 H22 N2 Pt S'
_chemical_formula_sum 'C28 H22 N2 Pt S'
_chemical_formula_weight 613.62
_space_group_crystal_system monoclinic
_space_group_IT_number 14
_space_group_name_Hall '-P 2yn'
_space_group_name_H-M_alt 'P 1 21/n 1'
_atom_sites_solution_hydrogens geom
_audit_creation_date 2024-10-23
_audit_creation_method
;
Olex2 1.5
(compiled 2021.12.09 svn.r5202d8cf for OlexSys, GUI svn.r6439)
;
_audit_update_record
;
2024-10-24 deposited with the CCDC.	2025-02-26 downloaded from the CCDC.
;
_cell_angle_alpha 90
_cell_angle_beta 96.706(2)
_cell_angle_gamma 90
_cell_formula_units_Z 4
_cell_length_a 10.8444(10)
_cell_length_b 11.2925(10)
_cell_length_c 18.7020(17)
_cell_measurement_reflns_used 9784
_cell_measurement_temperature 100
_cell_measurement_theta_max 30.54
_cell_measurement_theta_min 2.29
_cell_volume 2274.6(4)
_computing_cell_refinement 'SAINT V8.40B (?, 2016)'
_computing_data_reduction 'SAINT V8.40B (?, 2016)'
_computing_molecular_graphics 'Olex2 1.5 (Dolomanov et al., 2009)'
_computing_publication_material 'Olex2 1.5 (Dolomanov et al., 2009)'
_computing_structure_refinement 'XL  (Sheldrick, 2008)'
_computing_structure_solution 'SHELXT 2018/2 (Sheldrick, 2018)'
_diffrn_ambient_temperature 100
_diffrn_measured_fraction_theta_full 1.000
_diffrn_measured_fraction_theta_max 0.999
_diffrn_measurement_device_type 'Bruker APEX-II CCD'
_diffrn_measurement_method '\f and \w scans'
_diffrn_radiation_type MoK\a
_diffrn_radiation_wavelength 0.71073
_diffrn_reflns_av_R_equivalents 0.0227
_diffrn_reflns_av_unetI/netI 0.0103
_diffrn_reflns_Laue_measured_fraction_full 1.000
_diffrn_reflns_Laue_measured_fraction_max 0.999
_diffrn_reflns_limit_h_max 15
_diffrn_reflns_limit_h_min -15
_diffrn_reflns_limit_k_max 16
_diffrn_reflns_limit_k_min -16
_diffrn_reflns_limit_l_max 26
_diffrn_reflns_limit_l_min -26
_diffrn_reflns_number 82611
_diffrn_reflns_point_group_measured_fraction_full 1.000
_diffrn_reflns_point_group_measured_fraction_max 0.999
_diffrn_reflns_theta_full 25.242
_diffrn_reflns_theta_max 30.563
_diffrn_reflns_theta_min 2.072
_exptl_absorpt_coefficient_mu 6.279
_exptl_absorpt_correction_T_max 0.7461
_exptl_absorpt_correction_T_min 0.5895
_exptl_absorpt_correction_type multi-scan
_exptl_absorpt_process_details
;
SADABS-2016/2 (Bruker,2016/2) was used for absorption correction.
wR2(int) was 0.0666 before and 0.0331 after correction.
The Ratio of minimum to maximum transmission is 0.7901.
The \l/2 correction factor is Not present.
;
_exptl_crystal_colour yellow
_exptl_crystal_colour_primary yellow
_exptl_crystal_density_diffrn 1.792
_exptl_crystal_description plate
_exptl_crystal_F_000 1192
_exptl_crystal_size_max 0.2
_exptl_crystal_size_mid 0.2
_exptl_crystal_size_min 0.19
_refine_diff_density_max 0.996
_refine_diff_density_min -0.775
_refine_diff_density_rms 0.072
_refine_ls_extinction_method none
_refine_ls_goodness_of_fit_ref 1.104
_refine_ls_hydrogen_treatment constr
_refine_ls_matrix_type full
_refine_ls_number_parameters 291
_refine_ls_number_reflns 6980
_refine_ls_number_restraints 0
_refine_ls_restrained_S_all 1.104
_refine_ls_R_factor_all 0.0151
_refine_ls_R_factor_gt 0.0133
_refine_ls_shift/su_max 0.009
_refine_ls_shift/su_mean 0.000
_refine_ls_structure_factor_coef Fsqd
_refine_ls_weighting_details 'w=1/[\s^2^(Fo^2^)+(0.0083P)^2^+2.5431P] where P=(Fo^2^+2Fc^2^)/3'
_refine_ls_weighting_scheme calc
_refine_ls_wR_factor_gt 0.0286
_refine_ls_wR_factor_ref 0.0290
_reflns_Friedel_coverage 0.000
_reflns_number_gt 6556
_reflns_number_total 6980
_reflns_threshold_expression 'I > 2\s(I)'
_cod_data_source_file d4sc08205b2.cif
_cod_data_source_block mo_mw561_0m
_cod_depositor_comments 'Adding full bibliography for 1574079--1574083.cif.'
_cod_database_code 1574080
_shelx_shelxl_version_number 2018/3
_shelx_space_group_comment
;
The symmetry employed for this shelxl refinement is uniquely defined
by the following loop, which should always be used as a source of
symmetry information in preference to the above space-group names.
They are only intended as comments.
;
_shelx_estimated_absorpt_t_max 0.382
_shelx_estimated_absorpt_t_min 0.367
_olex2_refinement_description
;
1. Fixed Uiso
 At 1.2 times of:
  All C(H) groups
 At 1.5 times of:
  All C(H,H,H) groups
2.a Aromatic/amide H refined with riding coordinates:
 C19(H19), C2(H2), C24(H24), C25(H25), C8(H8), C11(H11), C4(H4), C20(H20),
 C5(H5), C10(H10), C18(H18), C16(H16), C27(H27), C28(H28), C26(H26), C17(H17)
2.b Idealised Me refined as rotating group:
 C6(H6A,H6B,H6C), C12(H12A,H12B,H12C)
;
_olex2_submission_special_instructions 'No special instructions were received'

loop_
_space_group_symop_operation_xyz
'x, y, z'
'-x+1/2, y+1/2, -z+1/2'
'-x, -y, -z'
'x-1/2, -y-1/2, z-1/2'

loop_
_atom_site_label
_atom_site_type_symbol
_atom_site_fract_x
_atom_site_fract_y
_atom_site_fract_z
_atom_site_U_iso_or_equiv
_atom_site_adp_type
_atom_site_occupancy
_atom_site_site_symmetry_order
_atom_site_calc_flag
_atom_site_refinement_flags_posn
_atom_site_refinement_flags_adp
_atom_site_refinement_flags_occupancy
_atom_site_disorder_assembly
_atom_site_disorder_group
Pt1 Pt 0.69351(2) 0.56321(2) 0.63342(2) 0.00847(2) Uani 1 1 d . . . . .
S1 S 0.47645(3) 0.68043(3) 0.51701(2) 0.01135(6) Uani 1 1 d . . . . .
N2 N 0.62842(11) 0.73642(11) 0.63719(7) 0.0100(2) Uani 1 1 d . . . . .
N1 N 0.50866(12) 0.50729(11) 0.61706(7) 0.0098(2) Uani 1 1 d . . . . .
C19 C 0.89679(16) -0.01468(15) 0.63669(10) 0.0189(3) Uani 1 1 d . . . . .
H19 H 0.927325 -0.068273 0.673743 0.023 Uiso 1 1 calc R U . . .
C13 C 0.75547(14) 0.40026(15) 0.62574(8) 0.0125(3) Uani 1 1 d . . . . .
C2 C 0.30248(14) 0.52644(14) 0.55528(8) 0.0126(3) Uani 1 1 d . . . . .
H2 H 0.246586 0.568216 0.521358 0.015 Uiso 1 1 calc R U . . .
C1 C 0.42490(13) 0.56303(13) 0.56937(8) 0.0103(2) Uani 1 1 d . . . . .
C24 C 1.17838(15) 0.60128(15) 0.72741(9) 0.0163(3) Uani 1 1 d . . . . .
H24 H 1.146276 0.528527 0.742811 0.020 Uiso 1 1 calc R U . . .
C21 C 0.86554(14) 0.61652(14) 0.65054(8) 0.0127(3) Uani 1 1 d . . . . .
C25 C 1.30182(15) 0.63117(17) 0.74935(10) 0.0204(3) Uani 1 1 d . . . . .
H25 H 1.353017 0.579135 0.779723 0.024 Uiso 1 1 calc R U . . .
C8 C 0.50577(14) 0.89554(13) 0.58126(8) 0.0114(3) Uani 1 1 d . . . . .
H8 H 0.448392 0.922110 0.542289 0.014 Uiso 1 1 calc R U . . .
C11 C 0.67111(14) 0.81217(14) 0.69034(8) 0.0128(3) Uani 1 1 d . . . . .
H11 H 0.729157 0.783797 0.728473 0.015 Uiso 1 1 calc R U . . .
C4 C 0.34740(14) 0.37314(14) 0.64182(8) 0.0133(3) Uani 1 1 d . . . . .
H4 H 0.322947 0.307324 0.668492 0.016 Uiso 1 1 calc R U . . .
C20 C 0.87212(15) 0.10256(15) 0.65389(9) 0.0161(3) Uani 1 1 d . . . . .
H20 H 0.886244 0.128156 0.702550 0.019 Uiso 1 1 calc R U . . .
C5 C 0.46814(14) 0.41451(13) 0.65332(8) 0.0117(3) Uani 1 1 d . . . . .
H5 H 0.524978 0.375943 0.688254 0.014 Uiso 1 1 calc R U . . .
C10 C 0.63394(15) 0.92908(14) 0.69159(8) 0.0141(3) Uani 1 1 d . . . . .
H10 H 0.663576 0.978367 0.731058 0.017 Uiso 1 1 calc R U . . .
C23 C 1.10104(14) 0.67712(14) 0.68295(8) 0.0131(3) Uani 1 1 d . . . . .
C7 C 0.54292(13) 0.77781(13) 0.58500(8) 0.0097(3) Uani 1 1 d . . . . .
C18 C 0.87705(16) -0.05363(15) 0.56580(10) 0.0204(3) Uani 1 1 d . . . . .
H18 H 0.892114 -0.133908 0.554356 0.025 Uiso 1 1 calc R U . . .
C16 C 0.81041(16) 0.14289(15) 0.52841(9) 0.0175(3) Uani 1 1 d . . . . .
H16 H 0.782168 0.196427 0.490851 0.021 Uiso 1 1 calc R U . . .
C27 C 1.27459(15) 0.81150(16) 0.68123(10) 0.0202(3) Uani 1 1 d . . . . .
H27 H 1.307724 0.883108 0.664846 0.024 Uiso 1 1 calc R U . . .
C9 C 0.55288(14) 0.97472(13) 0.63488(8) 0.0124(3) Uani 1 1 d . . . . .
C3 C 0.26150(14) 0.42804(14) 0.59105(8) 0.0140(3) Uani 1 1 d . . . . .
C28 C 1.15175(15) 0.78232(15) 0.65949(9) 0.0160(3) Uani 1 1 d . . . . .
H28 H 1.101524 0.834114 0.628413 0.019 Uiso 1 1 calc R U . . .
C14 C 0.79243(14) 0.30301(15) 0.61678(8) 0.0146(3) Uani 1 1 d . . . . .
C15 C 0.82670(14) 0.18289(14) 0.60001(8) 0.0133(3) Uani 1 1 d . . . . .
C6 C 0.12965(15) 0.38520(17) 0.57489(10) 0.0212(3) Uani 1 1 d . . . . .
H6A H 0.073331 0.442474 0.593387 0.032 Uiso 1 1 calc R U . . .
H6B H 0.121029 0.308279 0.598057 0.032 Uiso 1 1 calc R U . . .
H6C H 0.108812 0.376965 0.522713 0.032 Uiso 1 1 calc R U . . .
C22 C 0.97217(15) 0.64690(14) 0.66316(9) 0.0146(3) Uani 1 1 d . . . . .
C26 C 1.34992(15) 0.73706(18) 0.72678(10) 0.0221(4) Uani 1 1 d . . . . .
H26 H 1.433484 0.758455 0.742316 0.026 Uiso 1 1 calc R U . . .
C12 C 0.51584(16) 1.10283(14) 0.63222(9) 0.0167(3) Uani 1 1 d . . . . .
H12A H 0.575342 1.148396 0.607711 0.025 Uiso 1 1 calc R U . . .
H12B H 0.515276 1.132849 0.681345 0.025 Uiso 1 1 calc R U . . .
H12C H 0.432693 1.110894 0.605862 0.025 Uiso 1 1 calc R U . . .
C17 C 0.83507(17) 0.02607(16) 0.51188(10) 0.0204(3) Uani 1 1 d . . . . .
H17 H 0.823107 0.000409 0.463186 0.025 Uiso 1 1 calc R U . . .

loop_
_atom_site_aniso_label
_atom_site_aniso_U_11
_atom_site_aniso_U_22
_atom_site_aniso_U_33
_atom_site_aniso_U_23
_atom_site_aniso_U_13
_atom_site_aniso_U_12
Pt1 0.00905(3) 0.00702(2) 0.00891(3) 0.00017(2) -0.00071(2) 0.00048(2)
S1 0.01557(16) 0.00865(15) 0.00918(15) 0.00024(12) -0.00126(12) -0.00066(13)
N2 0.0104(5) 0.0086(5) 0.0110(5) -0.0002(4) 0.0007(4) -0.0003(4)
N1 0.0114(5) 0.0081(5) 0.0095(5) -0.0008(4) 0.0003(4) 0.0001(4)
C19 0.0191(8) 0.0150(7) 0.0229(8) 0.0044(6) 0.0044(6) 0.0067(6)
C13 0.0105(6) 0.0180(7) 0.0085(6) 0.0011(5) -0.0010(5) -0.0046(5)
C2 0.0126(6) 0.0122(6) 0.0126(6) -0.0010(5) -0.0004(5) 0.0015(5)
C1 0.0130(6) 0.0077(6) 0.0104(6) -0.0013(5) 0.0014(5) 0.0007(5)
C24 0.0142(7) 0.0152(7) 0.0196(8) -0.0008(6) 0.0016(6) 0.0025(6)
C21 0.0155(7) 0.0101(6) 0.0123(6) 0.0010(5) 0.0003(5) 0.0023(5)
C25 0.0130(7) 0.0257(9) 0.0220(8) -0.0041(7) -0.0006(6) 0.0065(6)
C8 0.0126(6) 0.0096(6) 0.0122(6) 0.0014(5) 0.0026(5) 0.0005(5)
C11 0.0152(7) 0.0124(7) 0.0104(6) -0.0007(5) 0.0000(5) -0.0018(6)
C4 0.0148(7) 0.0107(7) 0.0151(7) 0.0002(5) 0.0044(5) -0.0005(5)
C20 0.0166(7) 0.0146(7) 0.0169(7) 0.0007(6) 0.0009(6) 0.0026(6)
C5 0.0147(7) 0.0089(6) 0.0115(6) 0.0003(5) 0.0014(5) 0.0007(5)
C10 0.0182(7) 0.0110(7) 0.0133(7) -0.0030(5) 0.0023(5) -0.0023(6)
C23 0.0116(6) 0.0138(7) 0.0143(7) -0.0019(5) 0.0027(5) 0.0011(5)
C7 0.0108(6) 0.0084(6) 0.0098(6) -0.0004(5) 0.0013(5) -0.0011(5)
C18 0.0198(8) 0.0138(7) 0.0281(9) -0.0027(7) 0.0045(6) 0.0043(6)
C16 0.0198(8) 0.0159(7) 0.0164(7) -0.0003(6) 0.0000(6) 0.0055(6)
C27 0.0165(7) 0.0206(8) 0.0252(8) -0.0047(7) 0.0091(6) -0.0046(6)
C9 0.0144(7) 0.0085(6) 0.0152(7) -0.0001(5) 0.0058(5) -0.0005(5)
C3 0.0121(6) 0.0140(7) 0.0162(7) -0.0028(6) 0.0025(5) -0.0005(5)
C28 0.0149(7) 0.0154(7) 0.0181(7) 0.0009(6) 0.0043(6) 0.0008(6)
C14 0.0101(6) 0.0218(8) 0.0113(6) 0.0027(6) -0.0011(5) -0.0007(6)
C15 0.0103(6) 0.0128(7) 0.0168(7) -0.0004(6) 0.0011(5) 0.0011(5)
C6 0.0132(7) 0.0217(8) 0.0284(9) 0.0009(7) 0.0006(6) -0.0053(6)
C22 0.0168(7) 0.0112(7) 0.0161(7) 0.0015(5) 0.0027(6) 0.0010(6)
C26 0.0097(7) 0.0313(10) 0.0256(9) -0.0099(7) 0.0036(6) -0.0020(6)
C12 0.0213(8) 0.0092(6) 0.0204(8) -0.0015(6) 0.0051(6) 0.0008(6)
C17 0.0217(8) 0.0190(8) 0.0202(8) -0.0060(6) 0.0008(6) 0.0057(6)

loop_
_atom_type_symbol
_atom_type_description
_atom_type_scat_dispersion_real
_atom_type_scat_dispersion_imag
_atom_type_scat_source
C C 0.0033 0.0016 'International Tables Vol C Tables 4.2.6.8 and 6.1.1.4'
H H 0.0000 0.0000 'International Tables Vol C Tables 4.2.6.8 and 6.1.1.4'
N N 0.0061 0.0033 'International Tables Vol C Tables 4.2.6.8 and 6.1.1.4'
S S 0.1246 0.1234 'International Tables Vol C Tables 4.2.6.8 and 6.1.1.4'
Pt Pt -1.7033 8.3905 'International Tables Vol C Tables 4.2.6.8 and 6.1.1.4'

loop_
_geom_angle_atom_site_label_1
_geom_angle_atom_site_label_2
_geom_angle_atom_site_label_3
_geom_angle
_geom_angle_site_symmetry_1
_geom_angle_site_symmetry_3
_geom_angle_publ_flag
N2 Pt1 N1 88.03(5) . . ?
C13 Pt1 N2 177.73(5) . . ?
C13 Pt1 N1 92.10(6) . . ?
C21 Pt1 N2 91.49(6) . . ?
C21 Pt1 N1 178.89(6) . . ?
C21 Pt1 C13 88.42(6) . . ?
C7 S1 C1 101.28(7) . . ?
C11 N2 Pt1 122.06(10) . . ?
C7 N2 Pt1 120.51(10) . . ?
C7 N2 C11 117.41(13) . . ?
C1 N1 Pt1 120.99(10) . . ?
C5 N1 Pt1 121.62(10) . . ?
C5 N1 C1 117.39(13) . . ?
C20 C19 H19 119.7 . . ?
C18 C19 H19 119.7 . . ?
C18 C19 C20 120.52(16) . . ?
C14 C13 Pt1 176.07(14) . . ?
C1 C2 H2 120.1 . . ?
C1 C2 C3 119.84(14) . . ?
C3 C2 H2 120.1 . . ?
N1 C1 S1 118.73(11) . . ?
N1 C1 C2 122.78(14) . . ?
C2 C1 S1 118.27(11) . . ?
C25 C24 H24 119.5 . . ?
C25 C24 C23 120.91(16) . . ?
C23 C24 H24 119.5 . . ?
C22 C21 Pt1 177.73(14) . . ?
C24 C25 H25 120.0 . . ?
C26 C25 C24 120.01(16) . . ?
C26 C25 H25 120.0 . . ?
C7 C8 H8 120.1 . . ?
C7 C8 C9 119.85(14) . . ?
C9 C8 H8 120.1 . . ?
N2 C11 H11 118.6 . . ?
N2 C11 C10 122.80(14) . . ?
C10 C11 H11 118.6 . . ?
C5 C4 H4 120.0 . . ?
C5 C4 C3 120.02(14) . . ?
C3 C4 H4 120.0 . . ?
C19 C20 H20 119.7 . . ?
C19 C20 C15 120.59(16) . . ?
C15 C20 H20 119.7 . . ?
N1 C5 C4 122.83(14) . . ?
N1 C5 H5 118.6 . . ?
C4 C5 H5 118.6 . . ?
C11 C10 H10 120.0 . . ?
C11 C10 C9 119.97(14) . . ?
C9 C10 H10 120.0 . . ?
C24 C23 C22 120.11(15) . . ?
C28 C23 C24 118.31(15) . . ?
C28 C23 C22 121.57(14) . . ?
N2 C7 S1 119.51(11) . . ?
N2 C7 C8 122.62(13) . . ?
C8 C7 S1 117.86(11) . . ?
C19 C18 H18 120.4 . . ?
C17 C18 C19 119.26(16) . . ?
C17 C18 H18 120.4 . . ?
C15 C16 H16 119.6 . . ?
C17 C16 H16 119.6 . . ?
C17 C16 C15 120.79(16) . . ?
C28 C27 H27 119.6 . . ?
C28 C27 C26 120.74(17) . . ?
C26 C27 H27 119.6 . . ?
C8 C9 C12 121.32(14) . . ?
C10 C9 C8 117.07(14) . . ?
C10 C9 C12 121.60(14) . . ?
C2 C3 C6 120.49(15) . . ?
C4 C3 C2 117.07(14) . . ?
C4 C3 C6 122.44(15) . . ?
C23 C28 H28 119.7 . . ?
C27 C28 C23 120.57(16) . . ?
C27 C28 H28 119.7 . . ?
C13 C14 C15 174.01(16) . . ?
C20 C15 C16 118.15(15) . . ?
C20 C15 C14 121.82(14) . . ?
C16 C15 C14 120.00(14) . . ?
C3 C6 H6A 109.5 . . ?
C3 C6 H6B 109.5 . . ?
C3 C6 H6C 109.5 . . ?
H6A C6 H6B 109.5 . . ?
H6A C6 H6C 109.5 . . ?
H6B C6 H6C 109.5 . . ?
C21 C22 C23 175.58(17) . . ?
C25 C26 C27 119.43(16) . . ?
C25 C26 H26 120.3 . . ?
C27 C26 H26 120.3 . . ?
C9 C12 H12A 109.5 . . ?
C9 C12 H12B 109.5 . . ?
C9 C12 H12C 109.5 . . ?
H12A C12 H12B 109.5 . . ?
H12A C12 H12C 109.5 . . ?
H12B C12 H12C 109.5 . . ?
C18 C17 H17 119.7 . . ?
C16 C17 C18 120.65(16) . . ?
C16 C17 H17 119.7 . . ?

loop_
_geom_bond_atom_site_label_1
_geom_bond_atom_site_label_2
_geom_bond_distance
_geom_bond_site_symmetry_2
_geom_bond_publ_flag
Pt1 N2 2.0834(13) . ?
Pt1 N1 2.0899(13) . ?
Pt1 C13 1.9699(17) . ?
Pt1 C21 1.9509(16) . ?
S1 C1 1.7767(15) . ?
S1 C7 1.7697(15) . ?
N2 C11 1.3515(19) . ?
N2 C7 1.3490(19) . ?
N1 C1 1.3519(18) . ?
N1 C5 1.3490(19) . ?
C19 H19 0.9500 . ?
C19 C20 1.396(2) . ?
C19 C18 1.390(3) . ?
C13 C14 1.188(2) . ?
C2 H2 0.9500 . ?
C2 C1 1.386(2) . ?
C2 C3 1.396(2) . ?
C24 H24 0.9500 . ?
C24 C25 1.395(2) . ?
C24 C23 1.402(2) . ?
C21 C22 1.203(2) . ?
C25 H25 0.9500 . ?
C25 C26 1.390(3) . ?
C8 H8 0.9500 . ?
C8 C7 1.389(2) . ?
C8 C9 1.395(2) . ?
C11 H11 0.9500 . ?
C11 C10 1.381(2) . ?
C4 H4 0.9500 . ?
C4 C5 1.383(2) . ?
C4 C3 1.395(2) . ?
C20 H20 0.9500 . ?
C20 C15 1.402(2) . ?
C5 H5 0.9500 . ?
C10 H10 0.9500 . ?
C10 C9 1.395(2) . ?
C23 C28 1.401(2) . ?
C23 C22 1.444(2) . ?
C18 H18 0.9500 . ?
C18 C17 1.388(3) . ?
C16 H16 0.9500 . ?
C16 C15 1.405(2) . ?
C16 C17 1.388(2) . ?
C27 H27 0.9500 . ?
C27 C28 1.386(2) . ?
C27 C26 1.392(3) . ?
C9 C12 1.501(2) . ?
C3 C6 1.506(2) . ?
C28 H28 0.9500 . ?
C14 C15 1.450(2) . ?
C6 H6A 0.9800 . ?
C6 H6B 0.9800 . ?
C6 H6C 0.9800 . ?
C26 H26 0.9500 . ?
C12 H12A 0.9800 . ?
C12 H12B 0.9800 . ?
C12 H12C 0.9800 . ?
C17 H17 0.9500 . ?

loop_
_geom_torsion_atom_site_label_1
_geom_torsion_atom_site_label_2
_geom_torsion_atom_site_label_3
_geom_torsion_atom_site_label_4
_geom_torsion
_geom_torsion_site_symmetry_1
_geom_torsion_site_symmetry_2
_geom_torsion_site_symmetry_3
_geom_torsion_site_symmetry_4
_geom_torsion_publ_flag
Pt1 N2 C11 C10 176.41(12) . . . . ?
Pt1 N2 C7 S1 5.24(16) . . . . ?
Pt1 N2 C7 C8 -173.48(11) . . . . ?
Pt1 N1 C1 S1 3.29(16) . . . . ?
Pt1 N1 C1 C2 177.90(11) . . . . ?
Pt1 N1 C5 C4 -177.76(11) . . . . ?
N2 C11 C10 C9 -2.7(2) . . . . ?
C19 C20 C15 C16 -1.9(2) . . . . ?
C19 C20 C15 C14 175.83(15) . . . . ?
C19 C18 C17 C16 -1.4(3) . . . . ?
C1 S1 C7 N2 52.48(13) . . . . ?
C1 S1 C7 C8 -128.74(12) . . . . ?
C1 N1 C5 C4 2.1(2) . . . . ?
C1 C2 C3 C4 2.0(2) . . . . ?
C1 C2 C3 C6 -178.36(15) . . . . ?
C24 C25 C26 C27 -1.2(3) . . . . ?
C24 C23 C28 C27 -1.5(2) . . . . ?
C25 C24 C23 C28 1.7(2) . . . . ?
C25 C24 C23 C22 -177.51(15) . . . . ?
C11 N2 C7 S1 -176.12(11) . . . . ?
C11 N2 C7 C8 5.2(2) . . . . ?
C11 C10 C9 C8 4.6(2) . . . . ?
C11 C10 C9 C12 -176.58(15) . . . . ?
C20 C19 C18 C17 1.4(3) . . . . ?
C5 N1 C1 S1 -176.61(11) . . . . ?
C5 N1 C1 C2 -2.0(2) . . . . ?
C5 C4 C3 C2 -1.9(2) . . . . ?
C5 C4 C3 C6 178.49(15) . . . . ?
C23 C24 C25 C26 -0.4(3) . . . . ?
C7 S1 C1 N1 -57.29(13) . . . . ?
C7 S1 C1 C2 127.85(12) . . . . ?
C7 N2 C11 C10 -2.2(2) . . . . ?
C7 C8 C9 C10 -1.8(2) . . . . ?
C7 C8 C9 C12 179.37(14) . . . . ?
C18 C19 C20 C15 0.2(3) . . . . ?
C9 C8 C7 S1 178.07(11) . . . . ?
C9 C8 C7 N2 -3.2(2) . . . . ?
C3 C2 C1 S1 174.57(12) . . . . ?
C3 C2 C1 N1 -0.1(2) . . . . ?
C3 C4 C5 N1 -0.2(2) . . . . ?
C28 C27 C26 C25 1.4(3) . . . . ?
C15 C16 C17 C18 -0.3(3) . . . . ?
C22 C23 C28 C27 177.71(15) . . . . ?
C26 C27 C28 C23 -0.1(3) . . . . ?
C17 C16 C15 C20 1.9(2) . . . . ?
C17 C16 C15 C14 -175.79(16) . . . . ?
